data_4326678
loop_
_publ_author_name
'Uriah J. Kilgore'
'Michael P. Stewart'
'Monte L. Helm'
'William G. Dougherty'
'W. Scott Kassel'
'Mary Rakowski DuBois'
'Daniel L. DuBois'
'R. Morris Bullock'

_publ_section_title
;
 Studies of a Series of [Ni(PR2NPh2)2(CH3CN)]2+ Complexes as
 Electrocatalysts for H2 Production: Substituent Variation at the
 Phosphorus Atom of the P2N2 Ligand
;
_journal_name_full 'Inorganic Chemistry'
_journal_page_first 10908
_journal_page_last 10918
_journal_paper_doi 10.1021/ic201461a
_journal_volume 50
_journal_year 2011
_chemical_formula_moiety 'C60 H64 N4 Ni P4'
_chemical_formula_sum 'C60 H64 N4 Ni P4'
_chemical_formula_weight 1023.74
_chemical_name_common Ni(PBz2NPh2)2
_chemical_name_systematic
; 
 ? 
;
_space_group_IT_number 2
_symmetry_cell_setting triclinic
_symmetry_space_group_name_Hall '-P 1'
_symmetry_space_group_name_H-M 'P -1'
_atom_sites_solution_hydrogens geom
_atom_sites_solution_primary direct
_atom_sites_solution_secondary difmap
_audit_creation_method SHELXL-97
_cell_angle_alpha 73.048(2)
_cell_angle_beta 83.100(2)
_cell_angle_gamma 87.433(2)
_cell_formula_units_Z 2
_cell_length_a 10.1225(4)
_cell_length_b 13.6857(5)
_cell_length_c 19.1016(6)
_cell_measurement_reflns_used 9334
_cell_measurement_temperature 100(2)
_cell_measurement_theta_max 31.82
_cell_measurement_theta_min 2.42
_cell_volume 2512.77(16)
_computing_cell_refinement 'Bruker SAINT'
_computing_data_collection 'Bruker APEX2'
_computing_data_reduction 'Bruker SAINT'
_computing_molecular_graphics 'Bruker SHELXTL'
_computing_publication_material 'Bruker SHELXTL'
_computing_structure_refinement 'SHELXL-97 (Sheldrick, 2008)'
_computing_structure_solution 'SHELXS-97 (Sheldrick, 2008)'
_diffrn_ambient_temperature 100(2)
_diffrn_measured_fraction_theta_full 0.989
_diffrn_measured_fraction_theta_max 0.989
_diffrn_measurement_device_type 'Bruker APEX-II CCD'
_diffrn_measurement_method '\f and \w scans'
_diffrn_radiation_monochromator graphite
_diffrn_radiation_source 'fine-focus sealed tube'
_diffrn_radiation_type MoK\a
_diffrn_radiation_wavelength 0.71073
_diffrn_reflns_av_R_equivalents 0.0207
_diffrn_reflns_av_sigmaI/netI 0.0230
_diffrn_reflns_limit_h_max 14
_diffrn_reflns_limit_h_min -14
_diffrn_reflns_limit_k_max 19
_diffrn_reflns_limit_k_min -20
_diffrn_reflns_limit_l_max 28
_diffrn_reflns_limit_l_min -28
_diffrn_reflns_number 57371
_diffrn_reflns_theta_full 31.82
_diffrn_reflns_theta_max 31.82
_diffrn_reflns_theta_min 1.56
_exptl_absorpt_coefficient_mu 0.559
_exptl_absorpt_correction_T_max 0.7676
_exptl_absorpt_correction_T_min 0.6958
_exptl_absorpt_correction_type multi-scan
_exptl_absorpt_process_details 'SADABS; (Sheldrick, 2006)'
_exptl_crystal_colour yellow
_exptl_crystal_density_diffrn 1.353
_exptl_crystal_description block
_exptl_crystal_F_000 1080
_exptl_crystal_size_max 0.70
_exptl_crystal_size_mid 0.50
_exptl_crystal_size_min 0.50
_refine_diff_density_max 0.505
_refine_diff_density_min -0.249
_refine_diff_density_rms 0.056
_refine_ls_extinction_method none
_refine_ls_goodness_of_fit_ref 0.942
_refine_ls_hydrogen_treatment constr
_refine_ls_matrix_type full
_refine_ls_number_parameters 622
_refine_ls_number_reflns 17001
_refine_ls_number_restraints 0
_refine_ls_restrained_S_all 0.942
_refine_ls_R_factor_all 0.0346
_refine_ls_R_factor_gt 0.0286
_refine_ls_shift/su_max 0.001
_refine_ls_shift/su_mean 0.000
_refine_ls_structure_factor_coef Fsqd
_refine_ls_weighting_details 'calc w=1/[\s^2^(Fo^2^)+(0.0432P)^2^+1.2333P] where P=(Fo^2^+2Fc^2^)/3'
_refine_ls_weighting_scheme calc
_refine_ls_wR_factor_gt 0.0747
_refine_ls_wR_factor_ref 0.0783
_reflns_number_gt 14963
_reflns_number_total 17001
_reflns_threshold_expression >2sigma(I)
_cod_data_source_file ic201461a_si_002_3.cif
_cod_data_source_block helm071
_cod_database_code 4326678

loop_
_symmetry_equiv_pos_as_xyz
'x, y, z'
'-x, -y, -z'

loop_
_atom_site_label
_atom_site_type_symbol
_atom_site_fract_x
_atom_site_fract_y
_atom_site_fract_z
_atom_site_U_iso_or_equiv
_atom_site_adp_type
_atom_site_occupancy
_atom_site_symmetry_multiplicity
_atom_site_calc_flag
_atom_site_refinement_flags
Ni1 Ni 0.476568(12) 0.275005(9) 0.250320(7) 0.00958(3) Uani 1 1 d .
P1 P 0.61586(2) 0.353985(18) 0.160591(13) 0.01060(5) Uani 1 1 d .
P2 P 0.64018(2) 0.254693(18) 0.315376(13) 0.01008(5) Uani 1 1 d .
P3 P 0.28895(2) 0.349953(18) 0.264248(13) 0.01000(5) Uani 1 1 d .
P4 P 0.36084(2) 0.143262(18) 0.262363(13) 0.01049(5) Uani 1 1 d .
N1 N 0.77694(9) 0.17913(7) 0.20523(5) 0.01459(15) Uani 1 1 d .
N2 N 0.67194(9) 0.46548(6) 0.25583(5) 0.01251(14) Uani 1 1 d .
N3 N 0.24031(9) 0.18442(6) 0.38975(5) 0.01370(15) Uani 1 1 d .
N4 N 0.19234(9) 0.26773(6) 0.16101(5) 0.01230(14) Uani 1 1 d .
C1 C 0.77731(10) 0.28053(7) 0.15370(5) 0.01374(17) Uani 1 1 d .
H1A H 0.7962 0.2746 0.1030 0.016 Uiso 1 1 calc R
H1B H 0.8503 0.3200 0.1622 0.016 Uiso 1 1 calc R
C2 C 0.75735(10) 0.09217(8) 0.18419(6) 0.01375(17) Uani 1 1 d .
C3 C 0.78575(11) -0.00594(8) 0.22950(6) 0.01776(19) Uani 1 1 d .
H3 H 0.8185 -0.0130 0.2753 0.021 Uiso 1 1 calc R
C4 C 0.76652(12) -0.09264(9) 0.20820(7) 0.0220(2) Uani 1 1 d .
H4 H 0.7841 -0.1581 0.2403 0.026 Uiso 1 1 calc R
C5 C 0.72206(13) -0.08531(9) 0.14091(7) 0.0246(2) Uani 1 1 d .
H5 H 0.7102 -0.1448 0.1264 0.030 Uiso 1 1 calc R
C6 C 0.69533(12) 0.01133(9) 0.09522(7) 0.0227(2) Uani 1 1 d .
H6 H 0.6654 0.0177 0.0488 0.027 Uiso 1 1 calc R
C7 C 0.71157(11) 0.09880(8) 0.11627(6) 0.01780(19) Uani 1 1 d .
H7 H 0.6915 0.1638 0.0844 0.021 Uiso 1 1 calc R
C8 C 0.77623(10) 0.17500(8) 0.28219(5) 0.01413(17) Uani 1 1 d .
H8A H 0.8633 0.1987 0.2893 0.017 Uiso 1 1 calc R
H8B H 0.7657 0.1031 0.3128 0.017 Uiso 1 1 calc R
C9 C 0.63649(10) 0.19600(8) 0.41693(5) 0.01297(16) Uani 1 1 d .
H9A H 0.5612 0.2276 0.4409 0.016 Uiso 1 1 calc R
H9B H 0.6155 0.1228 0.4277 0.016 Uiso 1 1 calc R
C10 C 0.75731(10) 0.20228(8) 0.45403(5) 0.01288(16) Uani 1 1 d .
C11 C 0.86258(10) 0.13196(8) 0.45703(6) 0.01476(17) Uani 1 1 d .
H11 H 0.8602 0.0802 0.4332 0.018 Uiso 1 1 calc R
C12 C 0.97083(10) 0.13680(9) 0.49446(6) 0.01759(19) Uani 1 1 d .
H12 H 1.0407 0.0876 0.4968 0.021 Uiso 1 1 calc R
C13 C 0.97724(11) 0.21310(9) 0.52842(6) 0.0199(2) Uani 1 1 d .
H13 H 1.0514 0.2165 0.5537 0.024 Uiso 1 1 calc R
C14 C 0.87443(11) 0.28429(9) 0.52512(6) 0.0202(2) Uani 1 1 d .
H14 H 0.8787 0.3373 0.5476 0.024 Uiso 1 1 calc R
C15 C 0.76502(11) 0.27815(8) 0.48887(6) 0.01714(19) Uani 1 1 d .
H15 H 0.6943 0.3265 0.4878 0.021 Uiso 1 1 calc R
C16 C 0.73485(10) 0.37620(7) 0.30053(5) 0.01249(16) Uani 1 1 d .
H16A H 0.7437 0.3863 0.3490 0.015 Uiso 1 1 calc R
H16B H 0.8255 0.3687 0.2766 0.015 Uiso 1 1 calc R
C17 C 0.67744(10) 0.47138(7) 0.17868(5) 0.01393(17) Uani 1 1 d .
H17A H 0.7707 0.4835 0.1560 0.017 Uiso 1 1 calc R
H17B H 0.6236 0.5310 0.1542 0.017 Uiso 1 1 calc R
C18 C 0.58604(9) 0.52630(7) 0.28754(5) 0.01216(16) Uani 1 1 d .
C19 C 0.53712(10) 0.49456(8) 0.36268(5) 0.01412(17) Uani 1 1 d .
H19 H 0.5619 0.4294 0.3926 0.017 Uiso 1 1 calc R
C20 C 0.45265(11) 0.55792(8) 0.39355(6) 0.01647(18) Uani 1 1 d .
H20 H 0.4211 0.5355 0.4445 0.020 Uiso 1 1 calc R
C21 C 0.41364(11) 0.65355(8) 0.35110(6) 0.01780(19) Uani 1 1 d .
H21 H 0.3545 0.6958 0.3722 0.021 Uiso 1 1 calc R
C22 C 0.46321(11) 0.68580(8) 0.27704(6) 0.01708(18) Uani 1 1 d .
H22 H 0.4380 0.7511 0.2475 0.020 Uiso 1 1 calc R
C23 C 0.54884(10) 0.62433(8) 0.24560(6) 0.01453(17) Uani 1 1 d .
H23 H 0.5828 0.6487 0.1951 0.017 Uiso 1 1 calc R
C24 C 0.60042(11) 0.42092(8) 0.06209(5) 0.01567(18) Uani 1 1 d .
H24A H 0.5260 0.4709 0.0595 0.019 Uiso 1 1 calc R
H24B H 0.6829 0.4597 0.0404 0.019 Uiso 1 1 calc R
C25 C 0.57677(10) 0.35269(8) 0.01610(5) 0.01376(17) Uani 1 1 d .
C26 C 0.46152(11) 0.29446(9) 0.03128(6) 0.01790(19) Uani 1 1 d .
H26 H 0.3974 0.2979 0.0711 0.021 Uiso 1 1 calc R
C27 C 0.43977(11) 0.23136(9) -0.01151(6) 0.0209(2) Uani 1 1 d .
H27 H 0.3609 0.1921 -0.0008 0.025 Uiso 1 1 calc R
C28 C 0.53303(12) 0.22547(9) -0.06991(6) 0.0206(2) Uani 1 1 d .
H28 H 0.5186 0.1816 -0.0987 0.025 Uiso 1 1 calc R
C29 C 0.64723(12) 0.28399(9) -0.08596(6) 0.0197(2) Uani 1 1 d .
H29 H 0.7106 0.2811 -0.1263 0.024 Uiso 1 1 calc R
C30 C 0.66896(11) 0.34694(8) -0.04303(6) 0.01656(18) Uani 1 1 d .
H30 H 0.7476 0.3865 -0.0541 0.020 Uiso 1 1 calc R
C31 C 0.17424(10) 0.27182(7) 0.34410(5) 0.01324(17) Uani 1 1 d .
H31A H 0.1370 0.3158 0.3748 0.016 Uiso 1 1 calc R
H31B H 0.0992 0.2477 0.3249 0.016 Uiso 1 1 calc R
C32 C 0.27135(10) 0.10051(8) 0.35808(5) 0.01495(17) Uani 1 1 d .
H32A H 0.1877 0.0666 0.3568 0.018 Uiso 1 1 calc R
H32B H 0.3274 0.0496 0.3901 0.018 Uiso 1 1 calc R
C33 C 0.21495(11) 0.16566(8) 0.20786(6) 0.01739(19) Uani 1 1 d .
H33A H 0.2245 0.1190 0.1765 0.021 Uiso 1 1 calc R
H33B H 0.1339 0.1452 0.2430 0.021 Uiso 1 1 calc R
C34 C 0.12746(9) 0.27428(8) 0.09896(5) 0.01210(16) Uani 1 1 d .
C35 C 0.11062(11) 0.36878(8) 0.04595(6) 0.01685(18) Uani 1 1 d .
H35 H 0.1358 0.4299 0.0547 0.020 Uiso 1 1 calc R
C36 C 0.05769(12) 0.37394(9) -0.01894(6) 0.0205(2) Uani 1 1 d .
H36 H 0.0485 0.4385 -0.0541 0.025 Uiso 1 1 calc R
C37 C 0.01812(11) 0.28653(9) -0.03317(6) 0.0205(2) Uani 1 1 d .
H37 H -0.0156 0.2903 -0.0782 0.025 Uiso 1 1 calc R
C38 C 0.02890(11) 0.19348(9) 0.01986(6) 0.0196(2) Uani 1 1 d .
H38 H 0.0002 0.1332 0.0114 0.023 Uiso 1 1 calc R
C39 C 0.08101(10) 0.18697(8) 0.08511(6) 0.01577(18) Uani 1 1 d .
H39 H 0.0854 0.1225 0.1210 0.019 Uiso 1 1 calc R
C40 C 0.18779(10) 0.35740(7) 0.18786(5) 0.01405(17) Uani 1 1 d .
H40A H 0.0940 0.3704 0.2045 0.017 Uiso 1 1 calc R
H40B H 0.2178 0.4170 0.1460 0.017 Uiso 1 1 calc R
C41 C 0.41670(10) 0.01420(8) 0.25276(6) 0.01476(17) Uani 1 1 d .
H41A H 0.4925 0.0243 0.2135 0.018 Uiso 1 1 calc R
H41B H 0.4503 -0.0259 0.2994 0.018 Uiso 1 1 calc R
C42 C 0.31428(10) -0.04839(7) 0.23521(6) 0.01356(17) Uani 1 1 d .
C43 C 0.22320(11) -0.10873(8) 0.28981(6) 0.01825(19) Uani 1 1 d .
H43 H 0.2292 -0.1146 0.3401 0.022 Uiso 1 1 calc R
C44 C 0.12388(12) -0.16019(9) 0.27100(7) 0.0241(2) Uani 1 1 d .
H44 H 0.0635 -0.2020 0.3086 0.029 Uiso 1 1 calc R
C45 C 0.11238(12) -0.15093(9) 0.19769(8) 0.0253(2) Uani 1 1 d .
H45 H 0.0429 -0.1847 0.1850 0.030 Uiso 1 1 calc R
C46 C 0.20284(12) -0.09214(9) 0.14293(7) 0.0217(2) Uani 1 1 d .
H46 H 0.1957 -0.0859 0.0927 0.026 Uiso 1 1 calc R
C47 C 0.30395(11) -0.04230(8) 0.16172(6) 0.01689(18) Uani 1 1 d .
H47 H 0.3669 -0.0036 0.1241 0.020 Uiso 1 1 calc R
C48 C 0.29241(10) 0.18937(8) 0.45216(5) 0.01341(17) Uani 1 1 d .
C49 C 0.30558(10) 0.28316(8) 0.46709(6) 0.01608(18) Uani 1 1 d .
H49 H 0.2841 0.3451 0.4320 0.019 Uiso 1 1 calc R
C50 C 0.34961(11) 0.28622(9) 0.53261(6) 0.0196(2) Uani 1 1 d .
H50 H 0.3569 0.3503 0.5417 0.023 Uiso 1 1 calc R
C51 C 0.38320(12) 0.19728(9) 0.58506(6) 0.0226(2) Uani 1 1 d .
H51 H 0.4124 0.1998 0.6299 0.027 Uiso 1 1 calc R
C52 C 0.37302(12) 0.10466(9) 0.57013(6) 0.0203(2) Uani 1 1 d .
H55 H 0.3969 0.0433 0.6050 0.024 Uiso 1 1 calc R
C53 C 0.32859(10) 0.10001(8) 0.50522(6) 0.01602(18) Uani 1 1 d .
H53 H 0.3225 0.0356 0.4965 0.019 Uiso 1 1 calc R
C54 C 0.25998(10) 0.48339(7) 0.26921(6) 0.01338(17) Uani 1 1 d .
H54A H 0.3148 0.4926 0.3064 0.016 Uiso 1 1 calc R
H54B H 0.2966 0.5294 0.2211 0.016 Uiso 1 1 calc R
C55 C 0.12207(10) 0.52205(7) 0.28692(6) 0.01327(17) Uani 1 1 d .
C56 C 0.07445(11) 0.51949(8) 0.35916(6) 0.01788(19) Uani 1 1 d .
H56 H 0.1277 0.4892 0.3977 0.021 Uiso 1 1 calc R
C57 C -0.04972(11) 0.56065(9) 0.37558(7) 0.0203(2) Uani 1 1 d .
H57 H -0.0807 0.5576 0.4251 0.024 Uiso 1 1 calc R
C58 C -0.12828(11) 0.60602(8) 0.31987(7) 0.0195(2) Uani 1 1 d .
H58 H -0.2122 0.6353 0.3309 0.023 Uiso 1 1 calc R
C59 C -0.08310(11) 0.60826(8) 0.24780(6) 0.01821(19) Uani 1 1 d .
H59 H -0.1369 0.6383 0.2095 0.022 Uiso 1 1 calc R
C60 C 0.04075(10) 0.56655(8) 0.23157(6) 0.01531(18) Uani 1 1 d .
H60 H 0.0705 0.5684 0.1821 0.018 Uiso 1 1 calc R

loop_
_atom_site_aniso_label
_atom_site_aniso_U_11
_atom_site_aniso_U_22
_atom_site_aniso_U_33
_atom_site_aniso_U_23
_atom_site_aniso_U_13
_atom_site_aniso_U_12
Ni1 0.00891(6) 0.00979(6) 0.01019(5) -0.00297(4) -0.00148(4) 0.00015(4)
P1 0.01154(10) 0.00979(10) 0.01007(10) -0.00254(8) -0.00079(8) 0.00096(8)
P2 0.00963(10) 0.00969(10) 0.01089(10) -0.00267(8) -0.00197(8) 0.00060(8)
P3 0.00957(10) 0.00970(10) 0.01102(10) -0.00322(8) -0.00199(8) 0.00050(8)
P4 0.01105(10) 0.00945(10) 0.01126(10) -0.00288(8) -0.00291(8) 0.00059(8)
N1 0.0183(4) 0.0120(4) 0.0126(4) -0.0033(3) -0.0007(3) 0.0037(3)
N2 0.0150(4) 0.0101(3) 0.0127(3) -0.0033(3) -0.0029(3) 0.0011(3)
N3 0.0161(4) 0.0120(4) 0.0119(3) -0.0023(3) -0.0008(3) 0.0016(3)
N4 0.0152(4) 0.0098(3) 0.0130(3) -0.0036(3) -0.0059(3) 0.0011(3)
C1 0.0136(4) 0.0119(4) 0.0138(4) -0.0022(3) 0.0011(3) 0.0017(3)
C2 0.0111(4) 0.0139(4) 0.0157(4) -0.0045(3) 0.0005(3) 0.0015(3)
C3 0.0191(5) 0.0141(4) 0.0203(5) -0.0054(4) -0.0038(4) 0.0039(4)
C4 0.0248(5) 0.0143(5) 0.0269(5) -0.0061(4) -0.0032(4) 0.0018(4)
C5 0.0277(6) 0.0195(5) 0.0299(6) -0.0123(4) -0.0021(5) -0.0028(4)
C6 0.0239(5) 0.0255(6) 0.0212(5) -0.0102(4) -0.0029(4) -0.0028(4)
C7 0.0179(5) 0.0189(5) 0.0160(4) -0.0046(4) -0.0013(4) 0.0003(4)
C8 0.0141(4) 0.0139(4) 0.0136(4) -0.0030(3) -0.0020(3) 0.0035(3)
C9 0.0111(4) 0.0150(4) 0.0121(4) -0.0027(3) -0.0016(3) -0.0002(3)
C10 0.0110(4) 0.0157(4) 0.0108(4) -0.0021(3) -0.0011(3) -0.0006(3)
C11 0.0126(4) 0.0148(4) 0.0149(4) -0.0013(3) -0.0009(3) -0.0007(3)
C12 0.0108(4) 0.0216(5) 0.0172(4) -0.0005(4) -0.0019(3) 0.0000(4)
C13 0.0135(4) 0.0306(6) 0.0149(4) -0.0044(4) -0.0020(3) -0.0054(4)
C14 0.0205(5) 0.0261(5) 0.0166(4) -0.0093(4) -0.0030(4) -0.0035(4)
C15 0.0173(5) 0.0204(5) 0.0151(4) -0.0069(4) -0.0034(4) 0.0021(4)
C16 0.0115(4) 0.0113(4) 0.0145(4) -0.0030(3) -0.0030(3) 0.0001(3)
C17 0.0172(4) 0.0114(4) 0.0126(4) -0.0028(3) -0.0006(3) -0.0017(3)
C18 0.0114(4) 0.0116(4) 0.0143(4) -0.0043(3) -0.0031(3) -0.0012(3)
C19 0.0140(4) 0.0144(4) 0.0139(4) -0.0033(3) -0.0033(3) -0.0006(3)
C20 0.0165(4) 0.0194(5) 0.0151(4) -0.0071(4) -0.0021(3) -0.0009(4)
C21 0.0186(5) 0.0183(5) 0.0190(5) -0.0094(4) -0.0028(4) 0.0025(4)
C22 0.0194(5) 0.0139(4) 0.0188(4) -0.0058(3) -0.0040(4) 0.0024(4)
C23 0.0164(4) 0.0120(4) 0.0152(4) -0.0036(3) -0.0026(3) -0.0002(3)
C24 0.0214(5) 0.0134(4) 0.0113(4) -0.0023(3) -0.0019(3) 0.0013(4)
C25 0.0156(4) 0.0138(4) 0.0111(4) -0.0025(3) -0.0026(3) 0.0036(3)
C26 0.0145(4) 0.0239(5) 0.0154(4) -0.0064(4) -0.0006(3) 0.0011(4)
C27 0.0174(5) 0.0264(5) 0.0202(5) -0.0078(4) -0.0034(4) -0.0026(4)
C28 0.0251(5) 0.0211(5) 0.0181(5) -0.0090(4) -0.0046(4) 0.0018(4)
C29 0.0232(5) 0.0198(5) 0.0162(4) -0.0075(4) 0.0022(4) 0.0023(4)
C30 0.0171(4) 0.0160(4) 0.0150(4) -0.0034(3) 0.0010(3) 0.0006(4)
C31 0.0118(4) 0.0130(4) 0.0141(4) -0.0030(3) -0.0005(3) 0.0005(3)
C32 0.0175(4) 0.0117(4) 0.0146(4) -0.0029(3) 0.0003(3) -0.0009(3)
C33 0.0210(5) 0.0096(4) 0.0231(5) -0.0030(3) -0.0130(4) 0.0007(3)
C34 0.0100(4) 0.0148(4) 0.0117(4) -0.0039(3) -0.0020(3) 0.0004(3)
C35 0.0188(5) 0.0157(4) 0.0149(4) -0.0011(3) -0.0046(4) -0.0024(4)
C36 0.0218(5) 0.0229(5) 0.0145(4) -0.0002(4) -0.0052(4) -0.0015(4)
C37 0.0208(5) 0.0280(6) 0.0144(4) -0.0075(4) -0.0065(4) 0.0019(4)
C38 0.0197(5) 0.0226(5) 0.0207(5) -0.0108(4) -0.0085(4) 0.0023(4)
C39 0.0161(4) 0.0153(4) 0.0177(4) -0.0063(3) -0.0058(3) 0.0013(3)
C40 0.0172(4) 0.0117(4) 0.0150(4) -0.0051(3) -0.0068(3) 0.0028(3)
C41 0.0140(4) 0.0120(4) 0.0193(4) -0.0058(3) -0.0033(3) 0.0015(3)
C42 0.0145(4) 0.0096(4) 0.0172(4) -0.0050(3) -0.0019(3) 0.0018(3)
C43 0.0207(5) 0.0133(4) 0.0198(5) -0.0042(4) 0.0008(4) -0.0011(4)
C44 0.0215(5) 0.0183(5) 0.0325(6) -0.0090(4) 0.0041(5) -0.0060(4)
C45 0.0201(5) 0.0219(5) 0.0394(7) -0.0168(5) -0.0042(5) -0.0025(4)
C46 0.0250(5) 0.0195(5) 0.0256(5) -0.0128(4) -0.0070(4) 0.0025(4)
C47 0.0195(5) 0.0140(4) 0.0181(4) -0.0068(3) -0.0009(4) 0.0008(4)
C48 0.0102(4) 0.0150(4) 0.0139(4) -0.0032(3) 0.0009(3) -0.0018(3)
C49 0.0139(4) 0.0154(4) 0.0185(4) -0.0050(3) 0.0004(3) -0.0009(3)
C50 0.0190(5) 0.0203(5) 0.0214(5) -0.0092(4) -0.0005(4) -0.0034(4)
C51 0.0245(5) 0.0263(6) 0.0184(5) -0.0068(4) -0.0044(4) -0.0064(4)
C52 0.0217(5) 0.0201(5) 0.0176(5) -0.0010(4) -0.0055(4) -0.0047(4)
C53 0.0162(4) 0.0149(4) 0.0158(4) -0.0021(3) -0.0021(3) -0.0034(3)
C54 0.0118(4) 0.0122(4) 0.0178(4) -0.0066(3) -0.0027(3) 0.0004(3)
C55 0.0126(4) 0.0107(4) 0.0181(4) -0.0061(3) -0.0031(3) 0.0003(3)
C56 0.0179(5) 0.0194(5) 0.0189(5) -0.0090(4) -0.0044(4) 0.0029(4)
C57 0.0185(5) 0.0222(5) 0.0232(5) -0.0122(4) 0.0003(4) 0.0008(4)
C58 0.0126(4) 0.0175(5) 0.0308(6) -0.0108(4) -0.0019(4) 0.0002(4)
C59 0.0144(4) 0.0145(4) 0.0265(5) -0.0058(4) -0.0061(4) 0.0009(3)
C60 0.0153(4) 0.0131(4) 0.0179(4) -0.0044(3) -0.0038(3) 0.0009(3)

loop_
_atom_type_symbol
_atom_type_description
_atom_type_scat_dispersion_real
_atom_type_scat_dispersion_imag
_atom_type_scat_source
C C 0.0033 0.0016 'International Tables Vol C Tables 4.2.6.8 and 6.1.1.4'
H H 0.0000 0.0000 'International Tables Vol C Tables 4.2.6.8 and 6.1.1.4'
N N 0.0061 0.0033 'International Tables Vol C Tables 4.2.6.8 and 6.1.1.4'
P P 0.1023 0.0942 'International Tables Vol C Tables 4.2.6.8 and 6.1.1.4'
Ni Ni 0.3393 1.1124 'International Tables Vol C Tables 4.2.6.8 and 6.1.1.4'

loop_
_geom_angle_atom_site_label_1
_geom_angle_atom_site_label_2
_geom_angle_atom_site_label_3
_geom_angle
P4 Ni1 P1 129.640(11)
P4 Ni1 P3 85.297(11)
P1 Ni1 P3 116.510(11)
P4 Ni1 P2 116.869(11)
P1 Ni1 P2 85.412(11)
P3 Ni1 P2 128.726(11)
C24 P1 C17 93.24(5)
C24 P1 C1 101.56(5)
C17 P1 C1 100.62(5)
C24 P1 Ni1 132.95(4)
C17 P1 Ni1 110.19(3)
C1 P1 Ni1 112.71(3)
C9 P2 C8 99.78(4)
C9 P2 C16 101.90(4)
C8 P2 C16 99.64(5)
C9 P2 Ni1 127.55(3)
C8 P2 Ni1 110.76(3)
C16 P2 Ni1 113.17(3)
C40 P3 C54 97.82(4)
C40 P3 C31 99.63(5)
C54 P3 C31 103.71(4)
C40 P3 Ni1 111.78(3)
C54 P3 Ni1 127.37(3)
C31 P3 Ni1 112.41(3)
C33 P4 C32 99.64(5)
C33 P4 C41 99.46(5)
C32 P4 C41 98.50(5)
C33 P4 Ni1 115.41(3)
C32 P4 Ni1 109.78(3)
C41 P4 Ni1 129.29(3)
C2 N1 C1 121.96(8)
C2 N1 C8 121.58(8)
C1 N1 C8 115.71(8)
C18 N2 C16 121.16(8)
C18 N2 C17 121.95(8)
C16 N2 C17 115.07(8)
C48 N3 C31 121.24(8)
C48 N3 C32 122.05(8)
C31 N3 C32 115.58(8)
C34 N4 C33 116.07(8)
C34 N4 C40 117.64(8)
C33 N4 C40 122.34(8)
N1 C1 P1 114.04(7)
N1 C1 H1A 108.7
P1 C1 H1A 108.7
N1 C1 H1B 108.7
P1 C1 H1B 108.7
H1A C1 H1B 107.6
N1 C2 C7 121.48(9)
N1 C2 C3 121.11(9)
C7 C2 C3 117.39(10)
C4 C3 C2 120.97(10)
C4 C3 H3 119.5
C2 C3 H3 119.5
C5 C4 C3 121.21(11)
C5 C4 H4 119.4
C3 C4 H4 119.4
C4 C5 C6 118.34(11)
C4 C5 H5 120.8
C6 C5 H5 120.8
C5 C6 C7 121.21(11)
C5 C6 H6 119.4
C7 C6 H6 119.4
C6 C7 C2 120.85(10)
C6 C7 H7 119.6
C2 C7 H7 119.6
N1 C8 P2 113.61(7)
N1 C8 H8A 108.8
P2 C8 H8A 108.8
N1 C8 H8B 108.8
P2 C8 H8B 108.8
H8A C8 H8B 107.7
C10 C9 P2 119.46(7)
C10 C9 H9A 107.5
P2 C9 H9A 107.5
C10 C9 H9B 107.5
P2 C9 H9B 107.5
H9A C9 H9B 107.0
C15 C10 C11 117.96(9)
C15 C10 C9 119.99(9)
C11 C10 C9 122.02(9)
C12 C11 C10 120.92(10)
C12 C11 H11 119.5
C10 C11 H11 119.5
C13 C12 C11 120.35(10)
C13 C12 H12 119.8
C11 C12 H12 119.8
C14 C13 C12 119.44(10)
C14 C13 H13 120.3
C12 C13 H13 120.3
C13 C14 C15 120.12(10)
C13 C14 H14 119.9
C15 C14 H14 119.9
C14 C15 C10 121.20(10)
C14 C15 H15 119.4
C10 C15 H15 119.4
N2 C16 P2 113.29(7)
N2 C16 H16A 108.9
P2 C16 H16A 108.9
N2 C16 H16B 108.9
P2 C16 H16B 108.9
H16A C16 H16B 107.7
N2 C17 P1 114.45(7)
N2 C17 H17A 108.6
P1 C17 H17A 108.6
N2 C17 H17B 108.6
P1 C17 H17B 108.6
H17A C17 H17B 107.6
N2 C18 C19 121.65(9)
N2 C18 C23 120.54(9)
C19 C18 C23 117.77(9)
C20 C19 C18 120.54(9)
C20 C19 H19 119.7
C18 C19 H19 119.7
C21 C20 C19 121.18(10)
C21 C20 H20 119.4
C19 C20 H20 119.4
C22 C21 C20 118.46(10)
C22 C21 H21 120.8
C20 C21 H21 120.8
C23 C22 C21 121.16(10)
C23 C22 H22 119.4
C21 C22 H22 119.4
C22 C23 C18 120.86(9)
C22 C23 H23 119.6
C18 C23 H23 119.6
C25 C24 P1 115.03(7)
C25 C24 H24A 108.5
P1 C24 H24A 108.5
C25 C24 H24B 108.5
P1 C24 H24B 108.5
H24A C24 H24B 107.5
C30 C25 C26 118.75(10)
C30 C25 C24 120.63(9)
C26 C25 C24 120.61(9)
C27 C26 C25 120.49(10)
C27 C26 H26 119.8
C25 C26 H26 119.8
C26 C27 C28 120.26(10)
C26 C27 H27 119.9
C28 C27 H27 119.9
C29 C28 C27 119.66(10)
C29 C28 H28 120.2
C27 C28 H28 120.2
C28 C29 C30 120.01(10)
C28 C29 H29 120.0
C30 C29 H29 120.0
C29 C30 C25 120.82(10)
C29 C30 H30 119.6
C25 C30 H30 119.6
N3 C31 P3 112.84(7)
N3 C31 H31A 109.0
P3 C31 H31A 109.0
N3 C31 H31B 109.0
P3 C31 H31B 109.0
H31A C31 H31B 107.8
N3 C32 P4 112.72(7)
N3 C32 H32A 109.0
P4 C32 H32A 109.0
N3 C32 H32B 109.0
P4 C32 H32B 109.0
H32A C32 H32B 107.8
N4 C33 P4 118.33(7)
N4 C33 H33A 107.7
P4 C33 H33A 107.7
N4 C33 H33B 107.7
P4 C33 H33B 107.7
H33A C33 H33B 107.1
N4 C34 C39 121.88(9)
N4 C34 C35 121.11(9)
C39 C34 C35 116.97(9)
C36 C35 C34 120.98(10)
C36 C35 H35 119.5
C34 C35 H35 119.5
C37 C36 C35 121.18(10)
C37 C36 H36 119.4
C35 C36 H36 119.4
C38 C37 C36 118.47(10)
C38 C37 H37 120.8
C36 C37 H37 120.8
C37 C38 C39 121.11(10)
C37 C38 H38 119.4
C39 C38 H38 119.4
C38 C39 C34 121.16(10)
C38 C39 H39 119.4
C34 C39 H39 119.4
N4 C40 P3 116.16(7)
N4 C40 H40A 108.2
P3 C40 H40A 108.2
N4 C40 H40B 108.2
P3 C40 H40B 108.2
H40A C40 H40B 107.4
C42 C41 P4 116.64(7)
C42 C41 H41A 108.1
P4 C41 H41A 108.1
C42 C41 H41B 108.1
P4 C41 H41B 108.1
H41A C41 H41B 107.3
C43 C42 C47 118.42(10)
C43 C42 C41 122.11(9)
C47 C42 C41 119.38(9)
C44 C43 C42 120.49(11)
C44 C43 H43 119.8
C42 C43 H43 119.8
C45 C44 C43 120.44(11)
C45 C44 H44 119.8
C43 C44 H44 119.8
C44 C45 C46 119.72(11)
C44 C45 H45 120.1
C46 C45 H45 120.1
C45 C46 C47 119.92(11)
C45 C46 H46 120.0
C47 C46 H46 120.0
C46 C47 C42 120.97(10)
C46 C47 H47 119.5
C42 C47 H47 119.5
N3 C48 C53 121.03(9)
N3 C48 C49 121.54(9)
C53 C48 C49 117.36(9)
C50 C49 C48 120.81(10)
C50 C49 H49 119.6
C48 C49 H49 119.6
C49 C50 C51 121.26(10)
C49 C50 H50 119.4
C51 C50 H50 119.4
C52 C51 C50 118.29(10)
C52 C51 H51 120.9
C50 C51 H51 120.9
C53 C52 C51 121.28(10)
C53 C52 H55 119.4
C51 C52 H55 119.4
C52 C53 C48 120.97(10)
C52 C53 H53 119.5
C48 C53 H53 119.5
C55 C54 P3 121.18(7)
C55 C54 H54A 107.0
P3 C54 H54A 107.0
C55 C54 H54B 107.0
P3 C54 H54B 107.0
H54A C54 H54B 106.8
C56 C55 C60 117.93(9)
C56 C55 C54 120.58(9)
C60 C55 C54 121.40(9)
C57 C56 C55 121.12(10)
C57 C56 H56 119.4
C55 C56 H56 119.4
C58 C57 C56 120.24(10)
C58 C57 H57 119.9
C56 C57 H57 119.9
C57 C58 C59 119.41(10)
C57 C58 H58 120.3
C59 C58 H58 120.3
C58 C59 C60 120.25(10)
C58 C59 H59 119.9
C60 C59 H59 119.9
C59 C60 C55 121.04(10)
C59 C60 H60 119.5
C55 C60 H60 119.5

loop_
_geom_bond_atom_site_label_1
_geom_bond_atom_site_label_2
_geom_bond_distance
Ni1 P4 2.1351(3)
Ni1 P1 2.1376(3)
Ni1 P3 2.1431(3)
Ni1 P2 2.1485(3)
P1 C24 1.8592(10)
P1 C17 1.8853(10)
P1 C1 1.8913(10)
P2 C9 1.8672(10)
P2 C8 1.8834(10)
P2 C16 1.8885(10)
P3 C40 1.8577(10)
P3 C54 1.8644(10)
P3 C31 1.8849(10)
P4 C33 1.8712(10)
P4 C32 1.8793(10)
P4 C41 1.8835(10)
N1 C2 1.3915(13)
N1 C1 1.4485(13)
N1 C8 1.4537(13)
N2 C18 1.3851(13)
N2 C16 1.4423(12)
N2 C17 1.4466(13)
N3 C48 1.3805(13)
N3 C31 1.4487(13)
N3 C32 1.4527(13)
N4 C34 1.4013(12)
N4 C33 1.4478(13)
N4 C40 1.4586(13)
C1 H1A 0.9900
C1 H1B 0.9900
C2 C7 1.4065(15)
C2 C3 1.4079(14)
C3 C4 1.3901(15)
C3 H3 0.9500
C4 C5 1.3872(18)
C4 H4 0.9500
C5 C6 1.3913(18)
C5 H5 0.9500
C6 C7 1.3914(16)
C6 H6 0.9500
C7 H7 0.9500
C8 H8A 0.9900
C8 H8B 0.9900
C9 C10 1.5028(13)
C9 H9A 0.9900
C9 H9B 0.9900
C10 C15 1.3963(14)
C10 C11 1.3984(14)
C11 C12 1.3923(14)
C11 H11 0.9500
C12 C13 1.3880(16)
C12 H12 0.9500
C13 C14 1.3877(17)
C13 H13 0.9500
C14 C15 1.3927(15)
C14 H14 0.9500
C15 H15 0.9500
C16 H16A 0.9900
C16 H16B 0.9900
C17 H17A 0.9900
C17 H17B 0.9900
C18 C19 1.4067(14)
C18 C23 1.4085(14)
C19 C20 1.3934(15)
C19 H19 0.9500
C20 C21 1.3922(15)
C20 H20 0.9500
C21 C22 1.3902(15)
C21 H21 0.9500
C22 C23 1.3871(15)
C22 H22 0.9500
C23 H23 0.9500
C24 C25 1.5000(14)
C24 H24A 0.9900
C24 H24B 0.9900
C25 C30 1.3945(14)
C25 C26 1.3955(15)
C26 C27 1.3906(16)
C26 H26 0.9500
C27 C28 1.3909(16)
C27 H27 0.9500
C28 C29 1.3879(16)
C28 H28 0.9500
C29 C30 1.3911(15)
C29 H29 0.9500
C30 H30 0.9500
C31 H31A 0.9900
C31 H31B 0.9900
C32 H32A 0.9900
C32 H32B 0.9900
C33 H33A 0.9900
C33 H33B 0.9900
C34 C39 1.4085(14)
C34 C35 1.4089(14)
C35 C36 1.3905(15)
C35 H35 0.9500
C36 C37 1.3872(17)
C36 H36 0.9500
C37 C38 1.3861(16)
C37 H37 0.9500
C38 C39 1.3888(14)
C38 H38 0.9500
C39 H39 0.9500
C40 H40A 0.9900
C40 H40B 0.9900
C41 C42 1.5005(14)
C41 H41A 0.9900
C41 H41B 0.9900
C42 C43 1.3980(14)
C42 C47 1.3981(14)
C43 C44 1.3905(16)
C43 H43 0.9500
C44 C45 1.3873(19)
C44 H44 0.9500
C45 C46 1.3875(18)
C45 H45 0.9500
C46 C47 1.3910(15)
C46 H46 0.9500
C47 H47 0.9500
C48 C53 1.4083(14)
C48 C49 1.4087(14)
C49 C50 1.3902(15)
C49 H49 0.9500
C50 C51 1.3909(17)
C50 H50 0.9500
C51 C52 1.3885(17)
C51 H51 0.9500
C52 C53 1.3880(15)
C52 H55 0.9500
C53 H53 0.9500
C54 C55 1.5060(14)
C54 H54A 0.9900
C54 H54B 0.9900
C55 C56 1.3969(15)
C55 C60 1.3982(14)
C56 C57 1.3930(15)
C56 H56 0.9500
C57 C58 1.3872(17)
C57 H57 0.9500
C58 C59 1.3894(17)
C58 H58 0.9500
C59 C60 1.3927(15)
C59 H59 0.9500
C60 H60 0.9500
